data_2101476
loop_
_publ_author_name
'Corker, D. L.'
'Glazer, A. M.'

_publ_section_title
;
 Structure and optical non-linearity of PbO.2B~2~O~3~
;
_journal_issue 2
_journal_name_full 'Acta Crystallographica Section B'
_journal_page_first 260
_journal_page_last 265
_journal_paper_doi 10.1107/S0108768195013310
_journal_volume 52
_journal_year 1996
_chemical_formula_sum 'B4 O7 Pb'
_chemical_formula_weight 362.43
_space_group_crystal_system orthorhombic
_space_group_IT_number 31
_space_group_name_Hall 'P -2 2ac'
_space_group_name_H-M_alt 'P 21 n m'
_atom_type_scat_source IntTabIV
_cell_angle_alpha 90.0
_cell_angle_beta 90.0
_cell_angle_gamma 90.0
_cell_formula_units_Z 2
_cell_length_a 4.251(2)
_cell_length_b 4.463(3)
_cell_length_c 10.860(3)
_cell_measurement_reflns_used 9
_cell_measurement_temperature 293
_cell_measurement_theta_max 30
_cell_measurement_theta_min 25
_cell_volume 206.04(18)
_diffrn_measurement_device 'Stoe Stadi-4'
_diffrn_measurement_method \w-2\q
_diffrn_radiation_type MoK\a
_diffrn_radiation_wavelength 0.71069
_diffrn_reflns_av_R_equivalents 0.0535
_diffrn_reflns_limit_h_max 6
_diffrn_reflns_limit_h_min -6
_diffrn_reflns_limit_k_max 6
_diffrn_reflns_limit_k_min 0
_diffrn_reflns_limit_l_max 16
_diffrn_reflns_limit_l_min 0
_diffrn_reflns_number 2088
_diffrn_reflns_theta_max 32.5
_diffrn_standards_decay_% 3
_diffrn_standards_interval_time 60
_diffrn_standards_number 3
_exptl_absorpt_coefficient_mu 40.26
_exptl_absorpt_correction_T_max 0.2388
_exptl_absorpt_correction_T_min 0.1568
_exptl_absorpt_correction_type 'spherical and \y scans'
_exptl_crystal_colour colourless
_exptl_crystal_density_diffrn 5.88
_exptl_crystal_description irregular
_exptl_crystal_size_max 0.06
_exptl_crystal_size_mid 0.05
_exptl_crystal_size_min 0.04
_refine_diff_density_max 2.1
_refine_diff_density_min -1.8
_refine_ls_extinction_coef 2.1(4)
_refine_ls_extinction_method 'Larson (1970)'
_refine_ls_goodness_of_fit_obs 1.07
_refine_ls_number_parameters 32
_refine_ls_number_reflns 655
_refine_ls_R_factor_obs 2.23
_refine_ls_shift/esd_max 0.0001
_refine_ls_structure_factor_coef F
_refine_ls_weighting_scheme 'Tukey & Prince, three parameters (3.47, -3.39, 1.99)'
_refine_ls_wR_factor_obs 2.52
_reflns_number_observed 655
_reflns_number_total 788
_reflns_observed_criterion I>2.5\s(I)
_cod_data_source_file bm0004.cif
_cod_data_source_block bm0004a
_cod_depositor_comments
;
 Updating space group information.

 Antanas Vaitkus,
 2018-05-07
;
_cod_original_cell_volume 206.04
_cod_original_formula_sum 'B4 O7 Pb1'
_cod_database_code 2101476

loop_
_space_group_symop_id
_space_group_symop_operation_xyz
1 x,y,z
2 x,y,-z
3 x+1/2,-y,-z+1/2
4 x+1/2,-y,z+1/2

loop_
_atom_site_label
_atom_site_fract_x
_atom_site_fract_y
_atom_site_fract_z
_atom_site_U_iso_or_equiv
Pb(1) -.0318(2) .19835(8) .0 .0067(7)
O(1) .584(2) .765(2) .0 .0040(10)
O(2) .5500(10) .3620(10) .1448(5) .0052(9)
O(3) .1430(10) .7300(10) -.1361(5) .0045(8)
O(4) .1500(10) .1280(10) .2805(5) .0040(8)
B(1) -.025(4) .3250(10) .3776(5) .0029(8)
B(2) .003(2) .820(2) .2479(5) .0040(10)
